data_4034099
loop_
_publ_author_name
'Wang, Yi-Feng'
'Xu, Wen-Gang'
'Sun, Bing'
'Yu, Qin-Qin'
'Li, Tuan-Jie'
'Zhang, Fang-Lin'

_publ_section_title
;
 Monodentate Transient Directing Group Assisted Pd-Catalyzed Direct
 Dehydrogenative Cross-Coupling of Benzaldehydes with Arenes toward
 9-Fluorenones.
;
_journal_issue 20
_journal_name_full 'The Journal of organic chemistry'
_journal_page_first 13104
_journal_page_last 13111
_journal_paper_doi 10.1021/acs.joc.9b02139
_journal_volume 84
_journal_year 2019
_chemical_absolute_configuration ad
_chemical_formula_moiety 'C19 H10 Cl2 O'
_chemical_formula_sum 'C19 H10 Cl2 O'
_chemical_formula_weight 325.17
_space_group_crystal_system orthorhombic
_space_group_IT_number 33
_space_group_name_Hall 'P 2c -2n'
_space_group_name_H-M_alt 'P n a 21'
_atom_sites_solution_hydrogens geom
_atom_sites_solution_primary dual
_atom_sites_solution_secondary difmap
_audit_creation_date 2019-07-21
_audit_creation_method
;
Olex2 1.2
(compiled 2018.05.29 svn.r3508 for OlexSys, GUI svn.r5506)
;
_cell_angle_alpha 90.00
_cell_angle_beta 90.00
_cell_angle_gamma 90.00
_cell_formula_units_Z 4
_cell_length_a 7.07810(10)
_cell_length_b 7.48190(10)
_cell_length_c 27.9855(3)
_cell_measurement_reflns_used 16075
_cell_measurement_temperature 293(2)
_cell_measurement_theta_max 75.3790
_cell_measurement_theta_min 3.1560
_cell_volume 1482.05(3)
_computing_cell_refinement 'CrysAlisPro 1.171.39.34b (Rigaku OD, 2017)'
_computing_data_collection 'CrysAlisPro 1.171.39.34b (Rigaku OD, 2017)'
_computing_data_reduction 'CrysAlisPro 1.171.39.34b (Rigaku OD, 2017)'
_computing_molecular_graphics 'Olex2 (Dolomanov et al., 2009)'
_computing_publication_material 'Olex2 (Dolomanov et al., 2009)'
_computing_structure_refinement 'XL (Sheldrick, 2008)'
_computing_structure_solution 'ShelXT (Sheldrick, 2015)'
_diffrn_ambient_temperature 293
_diffrn_detector 'CCD plate'
_diffrn_detector_type HyPix
_diffrn_measured_fraction_theta_full 0.993
_diffrn_measured_fraction_theta_max 0.994
_diffrn_measurement_details
;
List of Runs (angles in degrees, time in seconds):

  # Type    Start    End  Width  t~exp~   \w     \q     \k     \f   Frames
--------------------------------------------------------------------------
  1  \w   -115.00 -80.00   0.50    0.05    --  -43.30 -77.00-150.00   70
  2  \w   -118.00 -67.00   0.50    0.05    --  -43.30 -49.00 -41.00  102
  3  \w    -60.00 -30.00   0.50    0.05    --  -43.30 -49.00 -41.00   60
  4  \w    -54.00 -21.00   0.50    0.05    --  -43.30 -37.00 -30.00   66
  5  \w    -62.00 -14.00   0.50    0.05    --  -43.30 -77.00 -30.00   96
  6  \w    -39.00 -14.00   0.50    0.05    --  -43.30 -77.00  30.00   50
  7  \w    -96.00 -20.00   0.50    0.05    --  -43.30 -57.00  60.00  152
  8  \w   -116.00 -78.00   0.50    0.05    --  -43.30 -77.00  30.00   76
  9  \w   -116.00 -80.00   0.50    0.05    --  -43.30 -77.00 -90.00   72
 10  \w    -76.00 -19.00   0.50    0.05    --  -43.30 -77.00 -90.00  114
 11  \w    -48.00 -18.00   0.50    0.05    --  -43.30 -77.00-150.00   60
 12  \w    -87.00 -61.00   0.50    0.22    --  -90.25 -77.00 -90.00   52
 13  \w    -94.00 -64.00   0.50    0.22    --  -90.25 -70.00-149.43   60
 14  \w   -141.00-116.00   0.50    0.22    --  -90.25 -49.00 -41.00   50
 15  \w   -144.00-115.00   0.50    0.22    --  -90.25 -77.00   0.00   58
 16  \w   -140.00-104.00   0.50    0.22    --  -90.25 -74.00  36.15   72
 17  \w    -95.00 -61.00   0.50    0.22    --  -90.25 -77.00   0.00   68
 18  \w    -89.00 -63.00   0.50    0.22    --  -90.25 -73.00 -32.02   52
 19  \w    -99.00 -61.00   0.50    0.22    --  -90.25 -78.00-107.86   76
 20  \w    -87.00 -61.00   0.50    0.22    --  -90.25 -77.00-150.00   52
 21  \w   -105.00 -61.00   0.50    0.22    --  -90.25 -77.00 -99.54   88
 22  \w   -148.00-113.00   0.50    0.22    --  -90.25 -78.00-107.86   70
 23  \w   -108.00 -61.00   0.50    0.22    --  -90.25 -77.00-120.00   94
 24  \w    -89.00 -63.00   0.50    0.22    --  -90.25 -73.00   7.29   52
 25  \w    -93.00 -64.00   0.50    0.22    --  -90.25 -72.00 -22.19   58
 26  \w    -87.00 -61.00   0.50    0.22    --  -90.25 -77.00  30.00   52
 27  \w    -90.00 -64.00   0.50    0.22    --  -90.25 -70.00  58.52   52
 28  \w    -88.00 -61.00   0.50    0.22    --  -90.25 -77.00 120.00   54
 29  \w   -112.00 -65.00   0.50    0.22    --  -90.25 -77.00 150.00   94
 30  \w   -152.00-126.00   0.50    0.22    --  -90.25 -77.00 120.00   52
 31  \w    -91.00 -63.00   0.50    0.22    --  -90.25 -72.00 176.66   56
 32  \w   -164.00-138.00   0.50    0.22    --  -90.25 -72.00 -22.19   52
 33  \w    -90.00 -64.00   0.50    0.22    --  -90.25 -72.00  92.80   52
 34  \w    -93.00 -62.00   0.50    0.22    --  -90.25 -74.00  36.15   62
 35  \w    -87.00 -62.00   0.50    0.22    --  -90.25 -76.00 -75.29   50
 36  \w    -90.00 -61.00   0.50    0.22    --  -90.25 -77.00 -60.00   58
 37  \w   -100.00 -65.00   0.50    0.22    --  -90.25 -69.00-171.57   70
 38  \w   -151.00-125.00   0.50    0.22    --  -90.25 -77.00 -90.00   52
 39  \w    -91.00 -16.00   0.50    0.22    --  -90.25 125.00 150.00  150
 40  \w     82.00 177.00   0.50    0.22    --  109.88  77.00-180.00  190
 41  \w     82.00 178.00   0.50    0.22    --  109.88  77.00-120.00  192
 42  \w     98.00 150.00   0.50    0.22    --  109.88  77.00 -90.00  104
 43  \w     89.00 164.00   0.50    0.22    --  109.88  61.00 -30.00  150
 44  \w     86.00 177.00   0.50    0.22    --  109.88  77.00  30.00  182
 45  \w     98.00 178.00   0.50    0.22    --  109.88  49.00 106.00  160
 46  \w     93.00 177.00   0.50    0.22    --  109.88  61.00 120.00  168
 47  \w     97.00 169.00   0.50    0.22    --  109.88  45.00 150.00  144
 48  \w     15.00  67.00   0.50    0.05    --   43.30  77.00 120.00  104
 49  \w     21.00  60.00   0.50    0.05    --   43.30  49.00 106.00   78
 50  \w     72.00 118.00   0.50    0.05    --   43.30  49.00 106.00   92
 51  \w     46.00  96.00   0.50    0.22    --  109.88 -49.00 -41.00  100
 52  \w     31.00  62.00   0.50    0.22    --  109.88 -30.00 120.00   62
 53  \w     84.00 120.00   0.50    0.22    --  109.88 -30.00 120.00   72
 54  \w     23.00  66.00   0.50    0.05    --   43.30 -49.00 -41.00   86
 55  \w    -31.00  10.00   0.50    0.05    --   43.30 -49.00 -41.00   82
 56  \w    -49.00  31.00   0.50    0.05    --  -43.30  49.00 106.00  160
 57  \w    -73.00 -48.00   0.50    0.22    --  -90.25  49.00 106.00   50
 58  \w     14.00  50.00   0.50    0.05    --   43.30  77.00-150.00   72
 59  \w     36.00 108.00   0.50    0.22    --  109.88 -94.00   0.00  144
 60  \w     37.00 121.00   0.50    0.22    --  109.88-125.00 -30.00  168
 61  \w     70.00 108.00   0.50    0.22    --  109.88 -94.00 120.00   76
 62  \w     37.00 108.00   0.50    0.22    --  109.88 -94.00  60.00  142
 63  \w     48.00 105.00   0.50    0.22    --  109.88 -94.00 -60.00  114
 64  \w     38.00 112.00   0.50    0.22    --  109.88-125.00-180.00  148
 65  \w     71.00  98.00   0.50    0.22    --  109.88 -94.00-150.00   54
 66  \w     39.00  65.00   0.50    0.22    --  109.88 -94.00-150.00   52
 67  \w     31.00  97.00   0.50    0.05    --   43.30-125.00 -30.00  132
 68  \w    -96.00 -59.00   0.50    0.22    --  -90.25 -81.00 -36.19   74
 69  \w   -114.00 -88.00   0.50    0.05    --  -43.30-125.00-120.00   52
 70  \w    -84.00 -59.00   0.50    0.22    --  -90.25 -81.00  63.15   50
 71  \w   -126.00 -59.00   0.50    0.22    --  -90.25 -81.00  93.00  134
 72  \w   -150.00-125.00   0.50    0.22    --  -90.25 -81.00  63.15   50
 73  \w   -155.00-130.00   0.50    0.22    --  -90.25 -81.00  93.00   50
 74  \w    -84.00 -59.00   0.50    0.22    --  -90.25 -82.00 169.79   50
;
_diffrn_measurement_device 'four-circle diffractometer'
_diffrn_measurement_device_type 'XtaLAB Synergy, Dualflex, HyPix'
_diffrn_measurement_method '\w scans'
_diffrn_orient_matrix_type 'CrysAlisPro convention (1999,Acta A55,543-557)'
_diffrn_orient_matrix_UB_11 0.1761440000
_diffrn_orient_matrix_UB_12 0.0621196000
_diffrn_orient_matrix_UB_13 -0.0277574000
_diffrn_orient_matrix_UB_21 -0.1091983000
_diffrn_orient_matrix_UB_22 0.1649608000
_diffrn_orient_matrix_UB_23 -0.0179284000
_diffrn_orient_matrix_UB_31 0.0665538000
_diffrn_orient_matrix_UB_32 0.1064373000
_diffrn_orient_matrix_UB_33 0.0440188000
_diffrn_radiation_monochromator mirror
_diffrn_radiation_probe x-ray
_diffrn_radiation_type CuK\a
_diffrn_radiation_wavelength 1.54184
_diffrn_reflns_av_R_equivalents 0.0500
_diffrn_reflns_av_unetI/netI 0.0246
_diffrn_reflns_limit_h_max 8
_diffrn_reflns_limit_h_min -8
_diffrn_reflns_limit_k_max 9
_diffrn_reflns_limit_k_min -9
_diffrn_reflns_limit_l_max 35
_diffrn_reflns_limit_l_min -34
_diffrn_reflns_number 28226
_diffrn_reflns_theta_full 75.97
_diffrn_reflns_theta_max 75.97
_diffrn_reflns_theta_min 3.16
_diffrn_source 'micro-focus sealed X-ray tube'
_diffrn_source_type 'PhotonJet (Cu) X-ray Source'
_exptl_absorpt_coefficient_mu 3.913
_exptl_absorpt_correction_T_max 1.00000
_exptl_absorpt_correction_T_min 0.42501
_exptl_absorpt_correction_type multi-scan
_exptl_absorpt_process_details
;
CrysAlisPro 1.171.39.34b (Rigaku Oxford Diffraction, 2017)
Empirical absorption correction using spherical harmonics,
 implemented in SCALE3 ABSPACK scaling algorithm.
;
_exptl_crystal_colour 'clear yellowish yellow'
_exptl_crystal_colour_lustre clear
_exptl_crystal_colour_modifier yellowish
_exptl_crystal_colour_primary yellow
_exptl_crystal_density_diffrn 1.457
_exptl_crystal_density_method 'not measured'
_exptl_crystal_description block
_exptl_crystal_F_000 664
_exptl_crystal_size_max 0.2
_exptl_crystal_size_mid 0.2
_exptl_crystal_size_min 0.2
_refine_diff_density_max 0.133
_refine_diff_density_min -0.192
_refine_diff_density_rms 0.032
_refine_ls_abs_structure_details 'Flack H D (1983), Acta Cryst. A39, 876-881'
_refine_ls_abs_structure_Flack -0.004(10)
_refine_ls_extinction_method none
_refine_ls_goodness_of_fit_ref 1.046
_refine_ls_hydrogen_treatment constr
_refine_ls_matrix_type full
_refine_ls_number_parameters 199
_refine_ls_number_reflns 3025
_refine_ls_number_restraints 1
_refine_ls_restrained_S_all 1.046
_refine_ls_R_factor_all 0.0280
_refine_ls_R_factor_gt 0.0273
_refine_ls_shift/su_max 0.001
_refine_ls_shift/su_mean 0.000
_refine_ls_structure_factor_coef Fsqd
_refine_ls_weighting_details 'calc w=1/[\s^2^(Fo^2^)+(0.0433P)^2^+0.2077P] where P=(Fo^2^+2Fc^2^)/3'
_refine_ls_weighting_scheme calc
_refine_ls_wR_factor_gt 0.0737
_refine_ls_wR_factor_ref 0.0745
_reflns_number_gt 2969
_reflns_number_total 3025
_reflns_threshold_expression >2sigma(I)
_cod_data_source_file jo9b02139_si_003.cif
_cod_data_source_block exp_3033
_cod_database_code 4034099
_reflns_odcompleteness_completeness 99.94
_reflns_odcompleteness_iscentric 1
_reflns_odcompleteness_theta 66.97
_olex2_refinement_description
;
1. Fixed Uiso
 At 1.2 times of:
  All C(H) groups
2.a Aromatic/amide H refined with riding coordinates:
 C8(H8), C11(H11), C15(H15), C13(H13), C7(H7), C12(H12), C19(H19), C18(H18),
 C16(H16), C17(H17)
;
_olex2_submission_special_instructions 'No special instructions were received'
_oxdiff_exptl_absorpt_empirical_details
;
Empirical correction (ABSPACK) includes:
- Absorption correction using spherical harmonics
- Frame scaling
;
_oxdiff_exptl_absorpt_empirical_full_max 1.650
_oxdiff_exptl_absorpt_empirical_full_min 0.606

loop_
_space_group_symop_id
_space_group_symop_operation_xyz
1 'x, y, z'
2 '-x, -y, z+1/2'
3 'x+1/2, -y+1/2, z'
4 '-x+1/2, y+1/2, z+1/2'

loop_
_atom_site_label
_atom_site_type_symbol
_atom_site_fract_x
_atom_site_fract_y
_atom_site_fract_z
_atom_site_U_iso_or_equiv
_atom_site_adp_type
_atom_site_occupancy
_atom_site_calc_flag
_atom_site_refinement_flags_posn
Cl20 Cl 1.02874(8) 0.45790(7) 0.282410(18) 0.05978(14) Uani 1 d .
Cl21 Cl 0.92181(8) 0.77839(6) 0.349850(19) 0.05734(14) Uani 1 d .
O22 O 0.7795(3) 0.80669(17) 0.45633(6) 0.0653(4) Uani 1 d .
C9 C 0.8307(2) 0.3466(2) 0.43176(6) 0.0378(3) Uani 1 d .
C1 C 0.7657(2) 0.3464(2) 0.48176(6) 0.0382(3) Uani 1 d .
C10 C 0.6478(3) 0.4261(2) 0.57487(6) 0.0416(4) Uani 1 d .
C2 C 0.7394(3) 0.5227(2) 0.49675(7) 0.0416(4) Uani 1 d .
C8 C 0.8733(3) 0.2059(2) 0.40161(7) 0.0422(4) Uani 1 d .
H8 H 0.8627 0.0884 0.4121 0.051 Uiso 1 calc R
C4 C 0.8456(2) 0.5241(2) 0.41600(6) 0.0394(3) Uani 1 d .
C5 C 0.9042(2) 0.5611(2) 0.37000(6) 0.0402(3) Uani 1 d .
C3 C 0.7872(3) 0.6446(2) 0.45631(7) 0.0449(4) Uani 1 d .
C14 C 0.5838(3) 0.4629(3) 0.62455(6) 0.0435(4) Uani 1 d .
C6 C 0.9484(2) 0.4191(2) 0.33972(6) 0.0420(4) Uani 1 d .
C11 C 0.6740(3) 0.2492(2) 0.55933(6) 0.0431(4) Uani 1 d .
H11 H 0.6513 0.1565 0.5807 0.052 Uiso 1 calc R
C15 C 0.6487(3) 0.3590(3) 0.66231(7) 0.0509(4) Uani 1 d .
H15 H 0.7361 0.2687 0.6565 0.061 Uiso 1 calc R
C13 C 0.6802(3) 0.5649(2) 0.54235(7) 0.0451(4) Uani 1 d .
H13 H 0.6622 0.6833 0.5513 0.054 Uiso 1 calc R
C7 C 0.9323(3) 0.2433(3) 0.35542(7) 0.0442(4) Uani 1 d .
H7 H 0.9613 0.1500 0.3347 0.053 Uiso 1 calc R
C12 C 0.7324(2) 0.2075(2) 0.51342(7) 0.0422(4) Uani 1 d .
H12 H 0.7488 0.0892 0.5041 0.051 Uiso 1 calc R
C19 C 0.4549(3) 0.5987(3) 0.63448(8) 0.0558(5) Uani 1 d .
H19 H 0.4114 0.6712 0.6098 0.067 Uiso 1 calc R
C18 C 0.3910(4) 0.6269(4) 0.68053(9) 0.0663(6) Uani 1 d .
H18 H 0.3043 0.7175 0.6866 0.080 Uiso 1 calc R
C16 C 0.5848(3) 0.3883(3) 0.70838(8) 0.0587(5) Uani 1 d .
H16 H 0.6296 0.3179 0.7333 0.070 Uiso 1 calc R
C17 C 0.4553(3) 0.5210(4) 0.71742(8) 0.0645(6) Uani 1 d .
H17 H 0.4113 0.5394 0.7483 0.077 Uiso 1 calc R

loop_
_atom_site_aniso_label
_atom_site_aniso_U_11
_atom_site_aniso_U_22
_atom_site_aniso_U_33
_atom_site_aniso_U_23
_atom_site_aniso_U_13
_atom_site_aniso_U_12
Cl20 0.0864(3) 0.0515(3) 0.0414(2) 0.0008(2) 0.0110(2) -0.0015(2)
Cl21 0.0823(3) 0.0333(2) 0.0564(3) 0.0069(2) 0.0106(2) -0.00051(18)
O22 0.1074(12) 0.0295(6) 0.0590(8) -0.0029(6) 0.0154(8) -0.0010(7)
C9 0.0392(7) 0.0322(8) 0.0421(8) -0.0010(7) -0.0036(6) 0.0004(6)
C1 0.0414(7) 0.0321(8) 0.0410(8) 0.0007(6) -0.0039(6) 0.0000(6)
C10 0.0437(8) 0.0428(9) 0.0384(8) -0.0012(7) -0.0048(7) 0.0019(7)
C2 0.0504(9) 0.0338(8) 0.0405(8) -0.0024(6) -0.0032(7) -0.0001(6)
C8 0.0520(9) 0.0298(8) 0.0450(9) 0.0001(7) 0.0005(7) 0.0004(6)
C4 0.0454(8) 0.0316(8) 0.0413(9) -0.0007(6) -0.0033(7) -0.0002(6)
C5 0.0455(8) 0.0317(8) 0.0435(9) 0.0024(7) -0.0017(7) -0.0025(6)
C3 0.0578(9) 0.0304(8) 0.0464(8) -0.0014(7) -0.0010(7) -0.0014(7)
C14 0.0479(9) 0.0453(10) 0.0374(9) -0.0030(7) -0.0033(7) -0.0016(7)
C6 0.0467(8) 0.0402(9) 0.0392(9) 0.0000(7) -0.0001(6) -0.0014(6)
C11 0.0494(9) 0.0372(8) 0.0427(9) 0.0041(7) -0.0018(7) 0.0028(7)
C15 0.0554(10) 0.0534(11) 0.0438(9) 0.0003(8) -0.0043(8) 0.0030(8)
C13 0.0573(10) 0.0345(8) 0.0433(9) -0.0044(7) -0.0034(8) 0.0008(7)
C7 0.0496(8) 0.0399(9) 0.0430(9) -0.0055(8) 0.0017(7) 0.0015(6)
C12 0.0493(8) 0.0324(8) 0.0448(9) 0.0016(6) -0.0014(7) 0.0021(7)
C19 0.0619(11) 0.0555(12) 0.0501(11) -0.0045(9) -0.0057(9) 0.0101(9)
C18 0.0710(12) 0.0690(14) 0.0590(13) -0.0177(11) 0.0017(10) 0.0137(11)
C16 0.0707(13) 0.0654(13) 0.0401(10) 0.0033(9) -0.0057(8) -0.0080(10)
C17 0.0757(14) 0.0762(15) 0.0417(11) -0.0133(10) 0.0049(9) -0.0092(11)

loop_
_atom_type_symbol
_atom_type_description
_atom_type_scat_dispersion_real
_atom_type_scat_dispersion_imag
_atom_type_scat_source
C C 0.0181 0.0091 'International Tables Vol C Tables 4.2.6.8 and 6.1.1.4'
H H 0.0000 0.0000 'International Tables Vol C Tables 4.2.6.8 and 6.1.1.4'
Cl Cl 0.3639 0.7018 'International Tables Vol C Tables 4.2.6.8 and 6.1.1.4'
O O 0.0492 0.0322 'International Tables Vol C Tables 4.2.6.8 and 6.1.1.4'

loop_
_geom_angle_atom_site_label_1
_geom_angle_atom_site_label_2
_geom_angle_atom_site_label_3
_geom_angle
C8 C9 C1 130.33(16)
C8 C9 C4 120.83(16)
C4 C9 C1 108.84(15)
C2 C1 C9 109.03(15)
C12 C1 C9 131.37(16)
C12 C1 C2 119.59(16)
C11 C10 C14 120.22(16)
C13 C10 C14 121.37(16)
C13 C10 C11 118.40(16)
C1 C2 C3 108.60(15)
C13 C2 C1 122.29(17)
C13 C2 C3 129.11(16)
C9 C8 H8 120.6
C9 C8 C7 118.75(16)
C7 C8 H8 120.6
C9 C4 C3 108.14(15)
C5 C4 C9 120.38(16)
C5 C4 C3 131.48(16)
C4 C5 Cl21 121.05(14)
C4 C5 C6 118.75(16)
C6 C5 Cl21 120.20(14)
O22 C3 C2 126.85(19)
O22 C3 C4 127.77(19)
C2 C3 C4 105.38(13)
C15 C14 C10 120.43(17)
C15 C14 C19 118.20(18)
C19 C14 C10 121.36(17)
C5 C6 Cl20 120.70(14)
C7 C6 Cl20 118.63(14)
C7 C6 C5 120.66(17)
C10 C11 H11 118.7
C12 C11 C10 122.59(16)
C12 C11 H11 118.7
C14 C15 H15 119.6
C16 C15 C14 120.79(19)
C16 C15 H15 119.6
C10 C13 H13 120.6
C2 C13 C10 118.80(16)
C2 C13 H13 120.6
C8 C7 C6 120.63(16)
C8 C7 H7 119.7
C6 C7 H7 119.7
C1 C12 H12 120.8
C11 C12 C1 118.32(16)
C11 C12 H12 120.8
C14 C19 H19 119.6
C18 C19 C14 120.8(2)
C18 C19 H19 119.6
C19 C18 H18 119.9
C17 C18 C19 120.2(2)
C17 C18 H18 119.9
C15 C16 H16 119.9
C17 C16 C15 120.2(2)
C17 C16 H16 119.9
C18 C17 H17 120.1
C16 C17 C18 119.8(2)
C16 C17 H17 120.1

loop_
_geom_bond_atom_site_label_1
_geom_bond_atom_site_label_2
_geom_bond_distance
Cl20 C6 1.7262(18)
Cl21 C5 1.7252(18)
O22 C3 1.214(2)
C9 C1 1.473(2)
C9 C8 1.382(2)
C9 C4 1.403(2)
C1 C2 1.397(2)
C1 C12 1.386(2)
C10 C14 1.488(2)
C10 C11 1.406(2)
C10 C13 1.399(3)
C2 C3 1.492(3)
C2 C13 1.380(3)
C8 H8 0.9300
C8 C7 1.387(3)
C4 C5 1.381(2)
C4 C3 1.502(2)
C5 C6 1.394(2)
C14 C15 1.390(3)
C14 C19 1.393(3)
C6 C7 1.392(3)
C11 H11 0.9300
C11 C12 1.385(3)
C15 H15 0.9300
C15 C16 1.384(3)
C13 H13 0.9300
C7 H7 0.9300
C12 H12 0.9300
C19 H19 0.9300
C19 C18 1.382(3)
C18 H18 0.9300
C18 C17 1.378(4)
C16 H16 0.9300
C16 C17 1.375(4)
C17 H17 0.9300
